data_1502419
loop_
_publ_author_name
'Sau, M\'iriam'
'Rodr\'iguez-Escrich, Carles'
'Peric\`as, Miquel A'

_publ_section_title
;
 Copper-free intramolecular alkyne-azide cycloadditions leading to
 seven-membered heterocycles.
;
_journal_issue 19
_journal_name_full 'Organic letters'
_journal_page_first 5044
_journal_page_last 5047
_journal_paper_doi 10.1021/ol201869y
_journal_volume 13
_journal_year 2011
_chemical_absolute_configuration ad
_chemical_formula_sum 'C21 H23 N3 O4'
_chemical_formula_weight 381.42
_chemical_name_systematic
; 
 ? 
;
_space_group_IT_number 19
_symmetry_cell_setting orthorhombic
_symmetry_space_group_name_Hall 'P 2ac 2ab'
_symmetry_space_group_name_H-M 'P 21 21 21'
_atom_sites_solution_hydrogens geom
_atom_sites_solution_primary direct
_atom_sites_solution_secondary difmap
_audit_creation_method SHELXL-97
_cell_angle_alpha 90.00
_cell_angle_beta 90.00
_cell_angle_gamma 90.00
_cell_formula_units_Z 4
_cell_length_a 6.662
_cell_length_b 10.282
_cell_length_c 27.010
_cell_measurement_reflns_used 9832
_cell_measurement_temperature 100(2)
_cell_measurement_theta_max 36.44
_cell_measurement_theta_min 2.49
_cell_volume 1850.149
_computing_cell_refinement 'Bruker APEX2 v2009.1-0'
_computing_data_collection 'Bruker APEX2 v2009.1-0'
_computing_data_reduction 'Bruker SAINT V7.60A'
_computing_molecular_graphics 'Bruker SHELXTL'
_computing_publication_material 'Bruker SHELXTL'
_computing_structure_refinement 'SHELXS-97 (Sheldrick, 2008)'
_computing_structure_solution Sir2007
_diffrn_ambient_temperature 100(2)
_diffrn_detector_area_resol_mean 512
_diffrn_detector_type '4K CCD area detector APEX II'
_diffrn_measured_fraction_theta_full 0.998
_diffrn_measured_fraction_theta_max 0.986
_diffrn_measurement_device_type 'Kappa 4-axis goniometer bruker-nonius'
_diffrn_measurement_method
;
 Fullsphere data collection, phi and omega scans
;
_diffrn_measurement_specimen_support 'magnetic support whith 10 micron nylon fiber cryoloop'
_diffrn_radiation_monochromator 'Multilayer Montel 200 mirrors'
_diffrn_radiation_type MoK\a
_diffrn_radiation_wavelength 0.71073
_diffrn_reflns_av_R_equivalents 0.0319
_diffrn_reflns_av_sigmaI/netI 0.0229
_diffrn_reflns_limit_h_max 11
_diffrn_reflns_limit_h_min -11
_diffrn_reflns_limit_k_max 17
_diffrn_reflns_limit_k_min -17
_diffrn_reflns_limit_l_max 45
_diffrn_reflns_limit_l_min -43
_diffrn_reflns_number 41495
_diffrn_reflns_theta_full 25.00
_diffrn_reflns_theta_max 36.49
_diffrn_reflns_theta_min 1.51
_diffrn_source 'rotating anode X-ray tube'
_diffrn_source_current 70
_diffrn_source_power 50
_diffrn_source_size '3 mm x 0.3 mm fine focus'
_diffrn_source_type 'Bruker-Nonius FR 591'
_exptl_absorpt_coefficient_mu 0.096
_exptl_absorpt_correction_T_max 0.9800
_exptl_absorpt_correction_T_min 0.9732
_exptl_absorpt_correction_type empirical
_exptl_absorpt_process_details
; 
 SADABS Version 2008/1 Bruker-Nonius
 Blessing, Acta Cryst. (1995) A51 33-38
;
_exptl_crystal_colour colourless
_exptl_crystal_density_diffrn 1.369
_exptl_crystal_density_method 'not measured'
_exptl_crystal_description block
_exptl_crystal_F_000 808
_exptl_crystal_size_max 0.15
_exptl_crystal_size_mid 0.15
_exptl_crystal_size_min 0.15
_refine_diff_density_max 0.545
_refine_diff_density_min -0.200
_refine_diff_density_rms 0.055
_refine_ls_abs_structure_details 'Flack H D (1983), Acta Cryst. A39, 876-881'
_refine_ls_abs_structure_Flack -0.1(4)
_refine_ls_extinction_method none
_refine_ls_goodness_of_fit_ref 1.090
_refine_ls_hydrogen_treatment noref
_refine_ls_matrix_type full
_refine_ls_number_parameters 258
_refine_ls_number_reflns 8850
_refine_ls_number_restraints 0
_refine_ls_restrained_S_all 1.090
_refine_ls_R_factor_all 0.0356
_refine_ls_R_factor_gt 0.0340
_refine_ls_shift/su_max 0.001
_refine_ls_shift/su_mean 0.000
_refine_ls_structure_factor_coef Fsqd
_refine_ls_weighting_details 'calc w=1/[\s^2^(Fo^2^)+(0.0627P)^2^+0.1086P] where P=(Fo^2^+2Fc^2^)/3'
_refine_ls_weighting_scheme calc
_refine_ls_wR_factor_gt 0.0929
_refine_ls_wR_factor_ref 0.0944
_reflns_number_gt 8525
_reflns_number_total 8850
_reflns_threshold_expression >2sigma(I)
_cod_data_source_file ol201869y_si_002.cif
_cod_data_source_block msau089_0m
_cod_depositor_comments
;
The following automatic conversions were performed:
'_diffrn_measurement_specimen_suppport' tag replaced with
'_diffrn_measurement_specimen_support'.

Automatic conversion script
Id: cif_correct_tags 1440 2010-10-19 06:21:57Z saulius 

The following automatic conversions were performed:

'_symmetry_cell_setting' value 'Orthorhombic' changed to
'orthorhombic' according to
/home/saulius/struct/CIF-dictionaries/cif_core.dic dictionary named
'cif_core.dic' version 2.4.1 from 2010-06-29.

Automatic conversion script
Id: cif_fix_values 1715 2011-07-08 13:25:40Z adriana 
;
_cod_original_cell_volume 1850.1
_cod_original_sg_symbol_H-M P2(1)2(1)2(1)
_cod_database_code 1502419

loop_
_symmetry_equiv_pos_as_xyz
'x, y, z'
'-x+1/2, -y, z+1/2'
'x+1/2, -y+1/2, -z'
'-x, y+1/2, -z+1/2'

loop_
_atom_site_label
_atom_site_type_symbol
_atom_site_fract_x
_atom_site_fract_y
_atom_site_fract_z
_atom_site_U_iso_or_equiv
_atom_site_adp_type
_atom_site_occupancy
_atom_site_symmetry_multiplicity
_atom_site_calc_flag
_atom_site_refinement_flags
C1 C -0.42357(13) 0.88357(8) 0.47669(3) 0.02292(13) Uani 1 1 d .
H1A H -0.3781 0.9721 0.4782 0.034 Uiso 1 1 calc R
H1B H -0.5135 0.8734 0.4492 0.034 Uiso 1 1 calc R
H1C H -0.3104 0.8269 0.4725 0.034 Uiso 1 1 calc R
C2 C -0.41336(11) 0.85005(6) 0.56400(3) 0.01742(11) Uani 1 1 d .
C3 C -0.21041(11) 0.88435(7) 0.56589(3) 0.01837(11) Uani 1 1 d .
H3 H -0.1446 0.9130 0.5376 0.022 Uiso 1 1 calc R
C4 C -0.10796(11) 0.87502(7) 0.61073(3) 0.01845(12) Uani 1 1 d .
H4 H 0.0270 0.8980 0.6120 0.022 Uiso 1 1 calc R
C5 C -0.20228(12) 0.83216(6) 0.65371(3) 0.01787(12) Uani 1 1 d .
C6 C -0.40604(12) 0.80117(7) 0.65131(3) 0.02118(13) Uani 1 1 d .
H6 H -0.4724 0.7741 0.6798 0.025 Uiso 1 1 calc R
C7 C -0.51148(11) 0.81004(7) 0.60703(3) 0.02065(13) Uani 1 1 d .
H7 H -0.6473 0.7893 0.6061 0.025 Uiso 1 1 calc R
C8 C -0.08187(13) 0.81063(7) 0.69998(3) 0.02035(12) Uani 1 1 d .
H8A H -0.0063 0.8882 0.7083 0.024 Uiso 1 1 calc R
H8B H -0.1695 0.7894 0.7275 0.024 Uiso 1 1 calc R
C9 C 0.14852(11) 0.65916(7) 0.73341(3) 0.01608(11) Uani 1 1 d .
H9A H 0.0498 0.6332 0.7579 0.019 Uiso 1 1 calc R
H9B H 0.2317 0.7272 0.7475 0.019 Uiso 1 1 calc R
C10 C 0.27435(10) 0.54567(6) 0.71871(2) 0.01327(10) Uani 1 1 d .
C11 C 0.23574(9) 0.44997(6) 0.68410(2) 0.01270(9) Uani 1 1 d .
C12 C 0.05442(11) 0.42496(6) 0.65248(3) 0.01624(11) Uani 1 1 d .
H12A H -0.0538 0.4813 0.6633 0.019 Uiso 1 1 calc R
H12B H 0.0859 0.4472 0.6185 0.019 Uiso 1 1 calc R
C13 C 0.10306(11) 0.20793(6) 0.62459(3) 0.01582(11) Uani 1 1 d .
H13A H 0.1340 0.2507 0.5935 0.019 Uiso 1 1 calc R
H13B H 0.0222 0.1320 0.6171 0.019 Uiso 1 1 calc R
C14 C 0.29912(10) 0.16318(6) 0.64850(2) 0.01401(10) Uani 1 1 d .
H14 H 0.3524 0.0918 0.6284 0.017 Uiso 1 1 calc R
C15 C 0.46429(10) 0.26763(6) 0.65231(2) 0.01281(9) Uani 1 1 d .
H15 H 0.5794 0.2259 0.6683 0.015 Uiso 1 1 calc R
C16 C 0.53819(10) 0.31611(6) 0.60223(2) 0.01263(9) Uani 1 1 d .
C17 C 0.62616(10) 0.22618(6) 0.56991(3) 0.01473(10) Uani 1 1 d .
H17 H 0.6328 0.1390 0.5789 0.018 Uiso 1 1 calc R
C18 C 0.70371(11) 0.26569(7) 0.52453(3) 0.01705(11) Uani 1 1 d .
H18 H 0.7619 0.2049 0.5034 0.020 Uiso 1 1 calc R
C19 C 0.69442(11) 0.39614(7) 0.51055(3) 0.01824(11) Uani 1 1 d .
H19 H 0.7456 0.4227 0.4802 0.022 Uiso 1 1 calc R
C20 C 0.60773(11) 0.48602(7) 0.54258(3) 0.01824(12) Uani 1 1 d .
H20 H 0.6014 0.5732 0.5335 0.022 Uiso 1 1 calc R
C21 C 0.53034(11) 0.44671(6) 0.58813(3) 0.01593(10) Uani 1 1 d .
H21 H 0.4732 0.5078 0.6093 0.019 Uiso 1 1 calc R
N1 N 0.45912(9) 0.52329(6) 0.73846(2) 0.01609(10) Uani 1 1 d .
N2 N 0.53802(10) 0.41933(6) 0.71776(2) 0.01606(10) Uani 1 1 d .
N3 N 0.40390(8) 0.37515(5) 0.68458(2) 0.01319(9) Uani 1 1 d .
o1 O -0.52593(10) 0.85132(6) 0.52156(2) 0.02194(11) Uani 1 1 d .
o2 O 0.05155(9) 0.70441(5) 0.68968(2) 0.01934(10) Uani 1 1 d .
o3 O -0.01193(8) 0.29416(5) 0.65433(2) 0.01637(9) Uani 1 1 d .
o4 O 0.24941(8) 0.11165(6) 0.69522(2) 0.02003(10) Uani 1 1 d .
H1O H 0.345(3) 0.0848(18) 0.7139(6) 0.050(5) Uiso 1 1 d .

loop_
_atom_site_aniso_label
_atom_site_aniso_U_11
_atom_site_aniso_U_22
_atom_site_aniso_U_33
_atom_site_aniso_U_23
_atom_site_aniso_U_13
_atom_site_aniso_U_12
C1 0.0237(3) 0.0217(3) 0.0233(3) 0.0014(3) -0.0005(3) 0.0014(3)
C2 0.0163(3) 0.0127(2) 0.0233(3) 0.0008(2) 0.0006(2) 0.0012(2)
C3 0.0163(3) 0.0160(2) 0.0227(3) 0.0022(2) 0.0014(2) 0.0002(2)
C4 0.0159(3) 0.0154(2) 0.0241(3) 0.0000(2) 0.0010(2) 0.0007(2)
C5 0.0194(3) 0.0127(2) 0.0214(3) -0.0017(2) 0.0014(2) 0.0031(2)
C6 0.0210(3) 0.0190(3) 0.0235(3) 0.0010(2) 0.0045(2) 0.0003(2)
C7 0.0167(3) 0.0191(3) 0.0261(3) 0.0010(2) 0.0027(2) -0.0005(2)
C8 0.0245(3) 0.0164(2) 0.0202(3) -0.0045(2) 0.0003(2) 0.0060(2)
C9 0.0177(3) 0.0165(2) 0.0140(2) -0.0036(2) 0.0010(2) 0.0016(2)
C10 0.0135(2) 0.0145(2) 0.0118(2) -0.00181(18) 0.00044(18) 0.00011(18)
C11 0.0124(2) 0.0139(2) 0.0118(2) -0.00104(18) -0.00067(18) 0.00103(18)
C12 0.0158(3) 0.0138(2) 0.0191(3) -0.0017(2) -0.0054(2) 0.00137(19)
C13 0.0165(2) 0.0143(2) 0.0167(2) -0.0021(2) -0.0040(2) 0.0011(2)
C14 0.0149(2) 0.0129(2) 0.0142(2) 0.00134(18) -0.0003(2) 0.00122(19)
C15 0.0137(2) 0.0127(2) 0.0121(2) -0.00090(18) -0.00099(18) 0.00278(18)
C16 0.0119(2) 0.0130(2) 0.0130(2) -0.00111(18) -0.00057(18) 0.00102(18)
C17 0.0142(2) 0.0144(2) 0.0156(2) -0.0027(2) 0.00051(19) 0.00151(19)
C18 0.0161(2) 0.0189(3) 0.0162(2) -0.0036(2) 0.0030(2) -0.0006(2)
C19 0.0181(3) 0.0204(3) 0.0162(2) -0.0004(2) 0.0030(2) -0.0027(2)
C20 0.0201(3) 0.0159(2) 0.0187(3) 0.0024(2) 0.0025(2) -0.0007(2)
C21 0.0180(3) 0.0133(2) 0.0165(2) -0.0001(2) 0.0019(2) 0.0012(2)
N1 0.0155(2) 0.0180(2) 0.0148(2) -0.00368(18) -0.00209(17) 0.00050(19)
N2 0.0147(2) 0.0190(2) 0.0144(2) -0.00382(18) -0.00397(18) 0.00173(18)
N3 0.0131(2) 0.0151(2) 0.01130(19) -0.00186(17) -0.00213(16) 0.00230(17)
o1 0.0185(2) 0.0223(2) 0.0249(3) 0.0038(2) -0.0019(2) -0.00060(19)
o2 0.0247(2) 0.0176(2) 0.0157(2) -0.00307(17) -0.00085(18) 0.00826(19)
o3 0.01390(19) 0.01573(19) 0.0195(2) -0.00167(17) -0.00165(16) -0.00001(16)
o4 0.0158(2) 0.0262(2) 0.0181(2) 0.00973(19) 0.00060(17) 0.00246(19)

loop_
_atom_type_symbol
_atom_type_description
_atom_type_scat_dispersion_real
_atom_type_scat_dispersion_imag
_atom_type_scat_source
C C 0.0033 0.0016 'International Tables Vol C Tables 4.2.6.8 and 6.1.1.4'
H H 0.0000 0.0000 'International Tables Vol C Tables 4.2.6.8 and 6.1.1.4'
N N 0.0061 0.0033 'International Tables Vol C Tables 4.2.6.8 and 6.1.1.4'
O O 0.0106 0.0060 'International Tables Vol C Tables 4.2.6.8 and 6.1.1.4'

loop_
_geom_angle_atom_site_label_1
_geom_angle_atom_site_label_2
_geom_angle_atom_site_label_3
_geom_angle
o1 C2 C7 116.32(7)
o1 C2 C3 123.88(7)
C7 C2 C3 119.79(7)
C4 C3 C2 119.21(7)
C5 C4 C3 121.71(7)
C4 C5 C6 118.21(7)
C4 C5 C8 119.99(7)
C6 C5 C8 121.63(7)
C7 C6 C5 121.09(7)
C6 C7 C2 119.95(7)
o2 C8 C5 106.37(6)
o2 C9 C10 106.84(5)
N1 C10 C11 108.26(6)
N1 C10 C9 122.44(6)
C11 C10 C9 129.28(6)
N3 C11 C10 104.08(5)
N3 C11 C12 124.86(6)
C10 C11 C12 131.05(6)
o3 C12 C11 113.18(6)
o3 C13 C14 114.20(5)
o4 C14 C13 106.92(6)
o4 C14 C15 111.74(5)
C13 C14 C15 115.38(5)
N3 C15 C16 111.74(5)
N3 C15 C14 111.70(5)
C16 C15 C14 113.55(5)
C21 C16 C17 118.73(6)
C21 C16 C15 122.99(6)
C17 C16 C15 118.22(6)
C18 C17 C16 120.80(6)
C17 C18 C19 120.19(6)
C20 C19 C18 119.26(6)
C19 C20 C21 120.65(6)
C20 C21 C16 120.36(6)
N2 N1 C10 109.39(6)
N1 N2 N3 106.99(6)
N2 N3 C11 111.27(5)
N2 N3 C15 117.99(5)
C11 N3 C15 130.41(5)
C2 o1 C1 116.77(6)
C9 o2 C8 111.63(5)
C12 o3 C13 113.85(6)

loop_
_geom_bond_atom_site_label_1
_geom_bond_atom_site_label_2
_geom_bond_distance
C1 o1 1.4296(10)
C2 o1 1.3699(10)
C2 C7 1.3955(11)
C2 C3 1.3982(10)
C3 C4 1.3935(11)
C4 C5 1.3917(10)
C5 C6 1.3959(11)
C5 C8 1.5015(11)
C6 C7 1.3901(12)
C8 o2 1.4353(9)
C9 o2 1.4244(9)
C9 C10 1.4907(9)
C10 N1 1.3612(9)
C10 C11 1.3813(9)
C11 N3 1.3591(8)
C11 C12 1.5015(9)
C12 o3 1.4166(9)
C13 o3 1.4206(9)
C13 C14 1.5280(10)
C14 o4 1.4082(8)
C14 C15 1.5410(9)
C15 N3 1.4642(8)
C15 C16 1.5233(9)
C16 C21 1.3968(9)
C16 C17 1.4001(9)
C17 C18 1.3909(10)
C18 C19 1.3948(10)
C19 C20 1.3914(10)
C20 C21 1.3939(10)
N1 N2 1.3159(8)
N2 N3 1.3447(8)

loop_
_geom_torsion_atom_site_label_1
_geom_torsion_atom_site_label_2
_geom_torsion_atom_site_label_3
_geom_torsion_atom_site_label_4
_geom_torsion
o1 C2 C3 C4 -177.64(7)
C7 C2 C3 C4 1.49(10)
C2 C3 C4 C5 0.13(10)
C3 C4 C5 C6 -1.55(10)
C3 C4 C5 C8 173.80(7)
C4 C5 C6 C7 1.37(11)
C8 C5 C6 C7 -173.91(7)
C5 C6 C7 C2 0.22(11)
o1 C2 C7 C6 177.52(7)
C3 C2 C7 C6 -1.67(11)
C4 C5 C8 o2 -65.76(8)
C6 C5 C8 o2 109.43(8)
o2 C9 C10 N1 141.82(6)
o2 C9 C10 C11 -36.38(10)
N1 C10 C11 N3 -0.81(7)
C9 C10 C11 N3 177.59(7)
N1 C10 C11 C12 178.03(7)
C9 C10 C11 C12 -3.57(12)
N3 C11 C12 o3 47.92(9)
C10 C11 C12 o3 -130.71(7)
o3 C13 C14 o4 53.59(7)
o3 C13 C14 C15 -71.36(8)
o4 C14 C15 N3 -58.49(7)
C13 C14 C15 N3 63.91(7)
o4 C14 C15 C16 174.04(5)
C13 C14 C15 C16 -63.55(7)
N3 C15 C16 C21 -5.44(9)
C14 C15 C16 C21 122.01(7)
N3 C15 C16 C17 171.57(6)
C14 C15 C16 C17 -60.98(8)
C21 C16 C17 C18 -0.25(10)
C15 C16 C17 C18 -177.39(6)
C16 C17 C18 C19 -0.10(11)
C17 C18 C19 C20 0.30(11)
C18 C19 C20 C21 -0.15(11)
C19 C20 C21 C16 -0.20(11)
C17 C16 C21 C20 0.40(10)
C15 C16 C21 C20 177.40(6)
C11 C10 N1 N2 0.42(8)
C9 C10 N1 N2 -178.12(6)
C10 N1 N2 N3 0.16(8)
N1 N2 N3 C11 -0.71(8)
N1 N2 N3 C15 173.42(6)
C10 C11 N3 N2 0.94(7)
C12 C11 N3 N2 -177.99(6)
C10 C11 N3 C15 -172.25(6)
C12 C11 N3 C15 8.82(11)
C16 C15 N3 N2 -96.49(7)
C14 C15 N3 N2 135.07(6)
C16 C15 N3 C11 76.32(8)
C14 C15 N3 C11 -52.12(9)
C7 C2 o1 C1 -175.86(7)
C3 C2 o1 C1 3.29(10)
C10 C9 o2 C8 177.28(6)
C5 C8 o2 C9 -169.45(6)
C11 C12 o3 C13 -78.72(7)
C14 C13 o3 C12 80.91(7)
